data_2015785
loop_
_publ_author_name
'Liu, Na'
'Cheng, Ai-Ling'
'Gao, En-Qing'

_publ_section_title
;
 3,4-Di-2-pyridyl-1,2,5-oxadiazole and its perchlorate salt
;
_journal_coeditor_code FA3049
_journal_issue 2
_journal_name_full 'Acta Crystallographica Section C'
_journal_page_first o93
_journal_page_last o95
_journal_paper_doi 10.1107/S0108270106052401
_journal_volume 63
_journal_year 2007
_chemical_formula_iupac 'C12 H8 N4 O'
_chemical_formula_moiety 'C12 H8 N4 O'
_chemical_formula_sum 'C12 H8 N4 O'
_chemical_formula_weight 224.22
_chemical_name_systematic
;
3,4-di-2-pyridyl-1,2,5-oxadiazole
;
_space_group_IT_number 43
_symmetry_cell_setting orthorhombic
_symmetry_space_group_name_Hall 'F 2 -2d'
_symmetry_space_group_name_H-M 'F d d 2'
_atom_sites_solution_hydrogens geom
_atom_sites_solution_primary direct
_atom_sites_solution_secondary difmap
_audit_creation_method SHELXL97
_cell_angle_alpha 90.00
_cell_angle_beta 90.00
_cell_angle_gamma 90.00
_cell_formula_units_Z 8
_cell_length_a 13.0702(8)
_cell_length_b 21.8905(16)
_cell_length_c 7.7957(5)
_cell_measurement_reflns_used 7309
_cell_measurement_temperature 293(2)
_cell_measurement_theta_max 27.485
_cell_measurement_theta_min 3.395
_cell_volume 2230.5(3)
_computing_cell_refinement 'HKL SCALEPACK (Otwinowski & Minor, 1997)'
_computing_data_collection 'COLLECT (Nonius, 1998)'
_computing_data_reduction 'HKL DENZO (Otwinowski & Minor, 1997) and MAXUS (Mackay <i>et al.</i>,  1998)'
_computing_molecular_graphics 'SHELXTL (Sheldrick, 1997b)'
_computing_publication_material SHELXL97
_computing_structure_refinement 'SHELXL97 (Sheldrick, 1997a)'
_computing_structure_solution 'SHELXS97 (Sheldrick, 1997a)'
_diffrn_ambient_temperature 293(2)
_diffrn_detector_area_resol_mean 0.76
_diffrn_measured_fraction_theta_full 0.993
_diffrn_measured_fraction_theta_max 0.993
_diffrn_measurement_device_type 'Nonius KappaCCD area-detector'
_diffrn_measurement_method '\f and \w'
_diffrn_radiation_monochromator graphite
_diffrn_radiation_type MoK\a
_diffrn_radiation_wavelength 0.71073
_diffrn_reflns_av_R_equivalents 0.0933
_diffrn_reflns_av_sigmaI/netI 0.0706
_diffrn_reflns_limit_h_max 16
_diffrn_reflns_limit_h_min -16
_diffrn_reflns_limit_k_max 28
_diffrn_reflns_limit_k_min -28
_diffrn_reflns_limit_l_max 9
_diffrn_reflns_limit_l_min -10
_diffrn_reflns_number 8433
_diffrn_reflns_theta_full 27.40
_diffrn_reflns_theta_max 27.40
_diffrn_reflns_theta_min 3.63
_diffrn_standards_decay_% 0
_diffrn_standards_number 0
_exptl_absorpt_coefficient_mu 0.091
_exptl_absorpt_correction_type none
_exptl_crystal_colour colourless
_exptl_crystal_density_diffrn 1.335
_exptl_crystal_density_method 'not measured'
_exptl_crystal_description rod
_exptl_crystal_F_000 928
_exptl_crystal_size_max 0.3
_exptl_crystal_size_mid 0.2
_exptl_crystal_size_min 0.2
_refine_diff_density_max 0.125
_refine_diff_density_min -0.168
_refine_ls_extinction_coef 0.0037(6)
_refine_ls_extinction_expression Fc^*^=kFc[1+0.001xFc^2^\l^3^/sin(2\q)]^-1/4^
_refine_ls_extinction_method 'SHELXL97 (Sheldrick, 1997a)'
_refine_ls_goodness_of_fit_ref 1.099
_refine_ls_hydrogen_treatment constr
_refine_ls_matrix_type full
_refine_ls_number_parameters 79
_refine_ls_number_reflns 676
_refine_ls_number_restraints 1
_refine_ls_restrained_S_all 1.098
_refine_ls_R_factor_all 0.1392
_refine_ls_R_factor_gt 0.0650
_refine_ls_shift/su_max 0.000
_refine_ls_shift/su_mean 0.000
_refine_ls_structure_factor_coef Fsqd
_refine_ls_weighting_details 'calc w = 1/[\s^2^(Fo^2^)+(0.0334P)^2^] where P=(Fo^2^+2Fc^2^)/3'
_refine_ls_weighting_scheme calc
_refine_ls_wR_factor_gt 0.0716
_refine_ls_wR_factor_ref 0.0828
_reflns_number_gt 398
_reflns_number_total 676
_reflns_threshold_expression I>2\s(I)
_cod_data_source_file fa3049.cif
_cod_data_source_block I
_cod_original_sg_symbol_Hall F2-2d
_cod_database_code 2015785
_cod_database_fobs_code 2015785

loop_
_symmetry_equiv_pos_as_xyz
'x, y, z'
'-x, -y, z'
'x+1/4, -y+1/4, z+1/4'
'-x+1/4, y+1/4, z+1/4'
'x, y+1/2, z+1/2'
'-x, -y+1/2, z+1/2'
'x+1/4, -y+3/4, z+3/4'
'-x+1/4, y+3/4, z+3/4'
'x+1/2, y, z+1/2'
'-x+1/2, -y, z+1/2'
'x+3/4, -y+1/4, z+3/4'
'-x+3/4, y+1/4, z+3/4'
'x+1/2, y+1/2, z'
'-x+1/2, -y+1/2, z'
'x+3/4, -y+3/4, z+1/4'
'-x+3/4, y+3/4, z+1/4'

loop_
_atom_site_type_symbol
_atom_site_label
_atom_site_fract_x
_atom_site_fract_y
_atom_site_fract_z
_atom_site_U_iso_or_equiv
_atom_site_adp_type
_atom_site_calc_flag
_atom_site_refinement_flags
_atom_site_occupancy
C C1 0.1794(2) 0.02206(15) 0.5662(4) 0.0768(9) Uani d . 1
H H1A 0.1911 -0.0047 0.4756 0.092 Uiso calc R 1
C C2 0.2237(2) 0.07872(17) 0.5586(5) 0.0843(11) Uani d . 1
H H2A 0.2649 0.0897 0.4663 0.101 Uiso calc R 1
C C3 0.2060(3) 0.11860(15) 0.6891(5) 0.0848(10) Uani d . 1
H H3A 0.2345 0.1575 0.6868 0.102 Uiso calc R 1
C C4 0.1459(2) 0.10073(12) 0.8241(4) 0.0724(9) Uani d . 1
H H4A 0.1329 0.1271 0.9150 0.087 Uiso calc R 1
C C5 0.10528(19) 0.04296(12) 0.8215(4) 0.0561(8) Uani d . 1
C C6 0.0440(2) 0.01959(10) 0.9645(4) 0.0584(7) Uani d . 1
N N1 0.12092(17) 0.00284(11) 0.6945(3) 0.0628(7) Uani d . 1
N N2 0.0692(2) 0.03188(12) 1.1228(3) 0.0806(9) Uani d . 1
O O1 0.0000 0.0000 1.2239(4) 0.0941(10) Uani d S 1

loop_
_atom_site_aniso_label
_atom_site_aniso_U_11
_atom_site_aniso_U_22
_atom_site_aniso_U_33
_atom_site_aniso_U_12
_atom_site_aniso_U_13
_atom_site_aniso_U_23
C1 0.068(2) 0.079(2) 0.084(2) 0.0072(17) 0.013(2) -0.0046(18)
C2 0.066(2) 0.084(3) 0.102(3) -0.0055(19) 0.012(2) 0.022(2)
C3 0.080(2) 0.0614(19) 0.113(3) -0.0144(17) -0.011(2) 0.012(2)
C4 0.084(2) 0.0543(19) 0.079(2) -0.0079(16) -0.0137(19) -0.0022(17)
C5 0.0555(16) 0.0478(17) 0.065(2) 0.0032(13) -0.0113(15) -0.0012(17)
C6 0.0713(19) 0.0493(17) 0.0544(17) 0.0095(12) -0.0089(16) -0.0064(15)
N1 0.0584(15) 0.0565(13) 0.0737(17) -0.0007(12) 0.0032(14) -0.0096(13)
N2 0.101(2) 0.0744(17) 0.0664(19) 0.0035(15) -0.0071(16) -0.0040(14)
O1 0.131(3) 0.093(2) 0.0587(19) 0.003(2) 0.000 0.000

loop_
_atom_type_symbol
_atom_type_description
_atom_type_scat_dispersion_real
_atom_type_scat_dispersion_imag
_atom_type_scat_source
C C 0.0033 0.0000 'International Tables Vol C Tables 4.2.6.8 and 6.1.1.4'
H H 0.0000 0.0000 'International Tables Vol C Tables 4.2.6.8 and 6.1.1.4'
N N 0.0061 0.0000 'International Tables Vol C Tables 4.2.6.8 and 6.1.1.4'
O O 0.0106 0.0000 'International Tables Vol C Tables 4.2.6.8 and 6.1.1.4'

loop_
_geom_angle_atom_site_label_1
_geom_angle_atom_site_label_2
_geom_angle_atom_site_label_3
_geom_angle_site_symmetry_1
_geom_angle_site_symmetry_3
_geom_angle
N1 C1 C2 . . 124.3(3)
N1 C1 H1A . . 117.9
C2 C1 H1A . . 117.9
C3 C2 C1 . . 118.5(3)
C3 C2 H2A . . 120.8
C1 C2 H2A . . 120.8
C2 C3 C4 . . 119.2(3)
C2 C3 H3A . . 120.4
C4 C3 H3A . . 120.4
C3 C4 C5 . . 118.3(3)
C3 C4 H4A . . 120.9
C5 C4 H4A . . 120.9
N1 C5 C4 . . 123.8(3)
N1 C5 C6 . . 114.6(2)
C4 C5 C6 . . 121.5(3)
N2 C6 C6 . 2 109.01(18)
N2 C6 C5 . . 120.6(3)
C6 C6 C5 2 . 130.32(16)
C1 N1 C5 . . 115.9(3)
C6 N2 O1 . . 105.6(3)
N2 O1 N2 2 . 110.8(3)

loop_
_geom_bond_atom_site_label_1
_geom_bond_atom_site_label_2
_geom_bond_site_symmetry_2
_geom_bond_distance
C1 N1 . 1.327(4)
C1 C2 . 1.370(4)
C1 H1A . 0.9300
C2 C3 . 1.360(5)
C2 H2A . 0.9300
C3 C4 . 1.370(5)
C3 H3A . 0.9300
C4 C5 . 1.372(4)
C4 H4A . 0.9300
C5 N1 . 1.339(3)
C5 C6 . 1.465(4)
C6 N2 . 1.305(4)
C6 C6 2 1.434(5)
N2 O1 . 1.388(3)
O1 N2 2 1.388(3)

loop_
_geom_hbond_atom_site_label_D
_geom_hbond_atom_site_label_H
_geom_hbond_atom_site_label_A
_geom_hbond_site_symmetry_A
_geom_hbond_distance_DH
_geom_hbond_distance_HA
_geom_hbond_distance_DA
_geom_hbond_angle_DHA
C3 H3A O1 3_554 0.93 2.63 3.379(4) 138.6
C4 H4A N1 4 0.93 2.76 3.467(3) 133.2

loop_
_geom_torsion_atom_site_label_1
_geom_torsion_atom_site_label_2
_geom_torsion_atom_site_label_3
_geom_torsion_atom_site_label_4
_geom_torsion_site_symmetry_1
_geom_torsion_site_symmetry_4
_geom_torsion
N1 C1 C2 C3 . . -0.9(5)
C1 C2 C3 C4 . . 0.7(5)
C2 C3 C4 C5 . . -0.3(5)
C3 C4 C5 N1 . . 0.0(4)
C3 C4 C5 C6 . . 177.3(3)
N1 C5 C6 N2 . . 138.2(3)
C4 C5 C6 N2 . . -39.4(4)
N1 C5 C6 C6 . 2 -38.8(5)
C4 C5 C6 C6 . 2 143.6(4)
C2 C1 N1 C5 . . 0.6(4)
C4 C5 N1 C1 . . -0.1(4)
C6 C5 N1 C1 . . -177.6(2)
C6 C6 N2 O1 2 . 1.3(4)
C5 C6 N2 O1 . . -176.31(19)
C6 N2 O1 N2 . 2 -0.52(14)
